data_4119570
loop_
_publ_author_name
'Qing-Hai Deng'
'Tim Bleith'
'Hubert Wadepohl'
'Lutz H. Gade'

_publ_section_title
;
 Enantioselective Iron-Catalyzed Azidation of \b-Keto Esters and Oxindoles
;
_journal_name_full 'Journal of the American Chemical Society'
_journal_page_first 5356
_journal_page_last 5359
_journal_paper_doi 10.1021/ja402082p
_journal_volume 135
_journal_year 2013
_chemical_absolute_configuration ad
_chemical_formula_sum 'C35 H30 Fe N4 O4'
_chemical_formula_weight 626.48
_chemical_properties_physical air-sensitive
_space_group_crystal_system orthorhombic
_space_group_IT_number 19
_space_group_name_Hall 'P 2ac 2ab'
_space_group_name_H-M_alt 'P 21 21 21'
_symmetry_cell_setting orthorhombic
_symmetry_Int_Tables_number 19
_symmetry_space_group_name_Hall 'P 2ac 2ab'
_symmetry_space_group_name_H-M 'P 21 21 21'
_atom_sites_solution_hydrogens geom
_atom_sites_solution_primary iterative
_atom_sites_solution_secondary difmap
_audit_block_code ga_tb3
_audit_creation_date
;
'Fri Feb 15 17:16:21 2013'
;
_audit_creation_method SHELXL-2012
_audit_update_record 'Fri Feb 15 19:21:21 CET 2013'
_cell_angle_alpha 90
_cell_angle_beta 90
_cell_angle_gamma 90
_cell_formula_units_Z 4
_cell_length_a 9.06579(11)
_cell_length_b 10.63399(13)
_cell_length_c 30.8521(5)
_cell_measurement_reflns_used 25193
_cell_measurement_temperature 110(2)
_cell_measurement_theta_max 71.7120
_cell_measurement_theta_min 4.3800
_cell_volume 2974.31(7)
_computing_cell_refinement
;
CrysAlisPro, Agilent Technologies,
Version 1.171.36.24 (release 03-12-2012 CrysAlis171 .NET)
(compiled Dec  3 2012,18:21:49)
;
_computing_data_collection
;
CrysAlisPro, Agilent Technologies,
Version 1.171.36.24 (release 03-12-2012 CrysAlis171 .NET)
(compiled Dec  3 2012,18:21:49)
;
_computing_data_reduction
;
CrysAlisPro, Agilent Technologies,
Version 1.171.36.24 (release 03-12-2012 CrysAlis171 .NET)
(compiled Dec  3 2012,18:21:49)
;
_computing_publication_material 'encif (Wadepohl, 2012); encifer 1.4 (CCDC, 2011)'
_computing_structure_refinement 'SHELXL-2012 (Sheldrick, 2012)'
_computing_structure_solution 'SUPERFLIP (Palatinus, 2007-2009)'
_diffrn_ambient_temperature 110(2)
_diffrn_detector 'CCD plate'
_diffrn_detector_area_resol_mean 15.9241
_diffrn_detector_type 'Agilent EOS'
_diffrn_measured_fraction_theta_full 0.999
_diffrn_measured_fraction_theta_max 0.993
_diffrn_measurement_details
;
  1 omega  -68.00   14.00   0.5000    5.0000
omega____ theta____ kappa____ phi______ frames
    -        0.0000  -57.0000  -30.0000 164

  2 omega    7.00   68.00   0.5000    5.0000
omega____ theta____ kappa____ phi______ frames
    -        0.0000   57.0000   60.0000 122

  3 omega   -7.00   47.00   0.5000    5.0000
omega____ theta____ kappa____ phi______ frames
    -       22.0000   77.0000  135.9742 108

  4 omega   11.00   41.00   0.5000    5.0000
omega____ theta____ kappa____ phi______ frames
    -       42.0000   79.0000  -29.0287 60

  5 omega   10.00   35.00   0.5000    5.0000
omega____ theta____ kappa____ phi______ frames
    -       42.0000   80.0000  151.8076 50

  6 omega  -40.00  -12.00   0.5000    5.0000
omega____ theta____ kappa____ phi______ frames
    -      -42.5000  -77.0000 -180.0000 56

  7 omega -112.00  -45.00   0.5000    5.0000
omega____ theta____ kappa____ phi______ frames
    -      -42.5000  -77.0000   90.0000 134

  8 omega  -90.00  -63.00   0.5000    5.0000
omega____ theta____ kappa____ phi______ frames
    -      -42.5000  -77.0000  -60.0000 54

  9 omega -112.00  -45.00   0.5000    5.0000
omega____ theta____ kappa____ phi______ frames
    -      -42.5000  -77.0000 -180.0000 134

 10 omega  -54.00  -12.00   0.5000    5.0000
omega____ theta____ kappa____ phi______ frames
    -      -42.5000  -77.0000  -60.0000 84

 11 omega  -50.00   30.00   0.5000    5.0000
omega____ theta____ kappa____ phi______ frames
    -      -42.5000   38.0000 -150.0000 160

 12 omega  -39.00  -12.00   0.5000    5.0000
omega____ theta____ kappa____ phi______ frames
    -      -42.5000  -77.0000   90.0000 54

 13 omega  -72.00   27.00   0.5000    5.0000
omega____ theta____ kappa____ phi______ frames
    -      -42.5000   77.0000   90.0000 198

 14 omega   15.00   40.00   0.5000    5.0000
omega____ theta____ kappa____ phi______ frames
    -       46.0000   78.0000   -2.4914 50

 15 omega   19.00   47.00   0.5000    5.0000
omega____ theta____ kappa____ phi______ frames
    -       50.0000   79.0000 -125.0353 56

 16 omega   18.00   43.00   0.5000    5.0000
omega____ theta____ kappa____ phi______ frames
    -       50.0000   80.0000 -172.8693 50

 17 omega   19.00   45.00   0.5000    5.0000
omega____ theta____ kappa____ phi______ frames
    -       50.0000   78.0000   36.6570 52

 18 omega   18.00   44.00   0.5000    5.0000
omega____ theta____ kappa____ phi______ frames
    -       50.0000   80.0000   96.4048 52

 19 omega   18.00   43.00   0.5000    5.0000
omega____ theta____ kappa____ phi______ frames
    -       50.0000   80.0000  -70.7946 50

 20 omega   23.00   48.00   0.5000    5.0000
omega____ theta____ kappa____ phi______ frames
    -       54.0000   78.0000 -115.0022 50

 21 omega   23.00   48.00   0.5000    5.0000
omega____ theta____ kappa____ phi______ frames
    -       54.0000   78.0000  135.0789 50

 22 omega  103.00  128.00   0.5000    5.0000
omega____ theta____ kappa____ phi______ frames
    -       58.0000   77.0000  158.7167 50

 23 omega   30.00   63.00   0.5000    5.0000
omega____ theta____ kappa____ phi______ frames
    -       58.0000   76.0000  -59.9192 66

 24 omega   28.00   55.00   0.5000    5.0000
omega____ theta____ kappa____ phi______ frames
    -       58.0000   77.0000  158.7167 54

 25 omega   28.00   54.00   0.5000    5.0000
omega____ theta____ kappa____ phi______ frames
    -       58.0000   77.0000  -23.4216 52

 26 omega   -9.00   93.00   0.5000    5.0000
omega____ theta____ kappa____ phi______ frames
    -       62.0000  -80.0000 -128.7326 204

 27 omega   34.00   66.00   0.5000    5.0000
omega____ theta____ kappa____ phi______ frames
    -       62.0000   75.0000   35.8447 64

 28 omega   39.00   65.00   0.5000    5.0000
omega____ theta____ kappa____ phi______ frames
    -       66.0000   72.0000  -94.1583 52

 29 omega   -5.00   78.00   0.5000    5.0000
omega____ theta____ kappa____ phi______ frames
    -       66.0000  -80.0000  -47.4238 166

 30 omega   36.00   70.00   0.5000    5.0000
omega____ theta____ kappa____ phi______ frames
    -       66.0000   77.0000  104.9392 68

 31 omega   36.00   62.00   0.5000    5.0000
omega____ theta____ kappa____ phi______ frames
    -       66.0000   77.0000  -16.4503 52

 32 omega  108.00  135.00   0.5000    5.0000
omega____ theta____ kappa____ phi______ frames
    -       66.0000   77.0000  104.9392 54

 33 omega   37.00   63.00   0.5000    5.0000
omega____ theta____ kappa____ phi______ frames
    -       66.0000   76.0000 -160.9275 52

 34 omega   99.00  126.00   0.5000    5.0000
omega____ theta____ kappa____ phi______ frames
    -       66.0000   77.0000  -16.4503 54

 35 omega   39.00   65.00   0.5000    5.0000
omega____ theta____ kappa____ phi______ frames
    -       66.0000   71.0000 -168.6546 52

 36 omega   98.00  125.00   0.5000    5.0000
omega____ theta____ kappa____ phi______ frames
    -       70.0000   66.0000  158.2852 54

 37 omega   47.00   73.00   0.5000    5.0000
omega____ theta____ kappa____ phi______ frames
    -       70.0000   66.0000  158.2852 52

 38 omega   46.00   71.00   0.5000    5.0000
omega____ theta____ kappa____ phi______ frames
    -       70.0000   69.0000   69.5966 50

 39 omega   46.00   73.00   0.5000    5.0000
omega____ theta____ kappa____ phi______ frames
    -       70.0000   42.0000   -0.0930 54

 40 omega   44.00   69.00   0.5000    5.0000
omega____ theta____ kappa____ phi______ frames
    -       70.0000   72.0000   89.4481 50

 41 omega   43.00   85.00   0.5000    5.0000
omega____ theta____ kappa____ phi______ frames
    -       70.0000   75.0000 -133.6407 84

 42 omega   45.00  111.00   0.5000    5.0000
omega____ theta____ kappa____ phi______ frames
    -       74.0000   77.0000  -83.0989 132

 43 omega   47.00   74.00   0.5000    5.0000
omega____ theta____ kappa____ phi______ frames
    -       74.0000   71.0000    7.5250 54

 44 omega   51.00   80.00   0.5000    5.0000
omega____ theta____ kappa____ phi______ frames
    -       78.0000   73.0000   63.7786 58

 45 omega   50.00   98.00   0.5000    5.0000
omega____ theta____ kappa____ phi______ frames
    -       78.0000   73.0000 -150.8678 96

 46 omega   54.00   91.00   0.5000    5.0000
omega____ theta____ kappa____ phi______ frames
    -       78.0000   69.0000 -121.1664 74

 47 omega   50.00   75.00   0.5000    5.0000
omega____ theta____ kappa____ phi______ frames
    -       78.0000   75.0000  174.4379 50

 48 omega  117.00  142.00   0.5000    5.0000
omega____ theta____ kappa____ phi______ frames
    -       78.0000   61.0000   44.1434 50

 49 omega   56.00  100.00   0.5000    5.0000
omega____ theta____ kappa____ phi______ frames
    -       78.0000   61.0000   44.1434 88

 50 omega   50.00  118.00   0.5000    5.0000
omega____ theta____ kappa____ phi______ frames
    -       78.0000   74.0000   97.6384 136

 51 omega   53.00   87.00   0.5000    5.0000
omega____ theta____ kappa____ phi______ frames
    -       82.0000   77.0000  -97.7318 68

 52 omega   54.00   79.00   0.5000    5.0000
omega____ theta____ kappa____ phi______ frames
    -       82.0000   76.0000  -16.4289 50

 53 omega   56.00   82.00   0.5000   15.0000
omega____ theta____ kappa____ phi______ frames
    -       86.0000   77.0000  137.5584 52

 54 omega   59.00   85.00   0.5000   15.0000
omega____ theta____ kappa____ phi______ frames
    -       86.0000   72.0000  -34.8866 52

 55 omega   42.00   93.00   0.5000   15.0000
omega____ theta____ kappa____ phi______ frames
    -       86.0000  -80.0000   89.9387 102

 56 omega   64.00   94.00   0.5000   15.0000
omega____ theta____ kappa____ phi______ frames
    -       90.0000   70.0000 -104.4939 60

 57 omega   67.00  138.00   0.5000   15.0000
omega____ theta____ kappa____ phi______ frames
    -       90.0000   65.0000 -161.4669 142

 58 omega   64.00   89.00   0.5000   15.0000
omega____ theta____ kappa____ phi______ frames
    -       90.0000   71.0000  -33.1440 50

 59 omega   77.00  103.00   0.5000   15.0000
omega____ theta____ kappa____ phi______ frames
    -       98.0000   62.0000  -89.5180 52

 60 omega   70.00   96.00   0.5000   15.0000
omega____ theta____ kappa____ phi______ frames
    -       98.0000   73.0000  -17.1065 52

 61 omega  109.00  145.00   0.5000   15.0000
omega____ theta____ kappa____ phi______ frames
    -       98.0000   53.0000  169.0262 72

 62 omega   77.00  104.00   0.5000   15.0000
omega____ theta____ kappa____ phi______ frames
    -       98.0000   53.0000  169.0262 54

 63 omega   75.00  103.00   0.5000   15.0000
omega____ theta____ kappa____ phi______ frames
    -       98.0000   47.0000 -116.6759 56

 64 omega   74.00  100.00   0.5000   15.0000
omega____ theta____ kappa____ phi______ frames
    -      102.0000   73.0000   -3.1532 52

 65 omega  125.00  152.00   0.5000   15.0000
omega____ theta____ kappa____ phi______ frames
    -      102.0000   73.0000   32.1526 54

 66 omega   74.00  100.00   0.5000   15.0000
omega____ theta____ kappa____ phi______ frames
    -      102.0000   73.0000   32.1526 52

 67 omega   80.00  177.00   0.5000   15.0000
omega____ theta____ kappa____ phi______ frames
    -      110.2342   77.0000   60.0000 194

 68 omega   53.00  100.00   0.5000   15.0000
omega____ theta____ kappa____ phi______ frames
    -      110.2342  -80.0000  146.5416 94

 69 omega   66.00  117.00   0.5000   15.0000
omega____ theta____ kappa____ phi______ frames
    -      110.2342  -80.0000  -96.3900 102

 70 omega   66.00  113.00   0.5000   15.0000
omega____ theta____ kappa____ phi______ frames
    -      110.2342  -80.0000   67.0079 94

 71 omega  116.00  141.00   0.5000   15.0000
omega____ theta____ kappa____ phi______ frames
    -      110.2342  -79.0000   28.0650 50

 72 omega   62.00   97.00   0.5000   15.0000
omega____ theta____ kappa____ phi______ frames
    -      110.2342  -79.0000   28.0650 70

 73 omega   55.00  110.00   0.5000   15.0000
omega____ theta____ kappa____ phi______ frames
    -      110.2342  -80.0000 -160.7714 110

 74 omega   88.00  114.00   0.5000   15.0000
omega____ theta____ kappa____ phi______ frames
    -      110.2342   64.0000   90.0000 52

 75 omega   88.00  145.00   0.5000   15.0000
omega____ theta____ kappa____ phi______ frames
    -      110.2342   64.0000   60.0000 114

 76 omega   81.00  177.00   0.5000   15.0000
omega____ theta____ kappa____ phi______ frames
    -      110.2342   77.0000 -120.0000 192

 77 omega   80.00  178.00   0.5000   15.0000
omega____ theta____ kappa____ phi______ frames
    -      110.2342   77.0000 -180.0000 196

 78 omega   70.00  109.00   0.5000   15.0000
omega____ theta____ kappa____ phi______ frames
    -      110.2342  -79.0000  -40.3462 78

 79 omega   80.00  177.00   0.5000   15.0000
omega____ theta____ kappa____ phi______ frames
    -      110.2342   77.0000    0.0000 194

 80 omega   80.00  178.00   0.5000   15.0000
omega____ theta____ kappa____ phi______ frames
    -      110.2342   77.0000   90.0000 196

 81 omega   80.00  174.00   0.5000   15.0000
omega____ theta____ kappa____ phi______ frames
    -      110.2342   77.0000  120.0000 188

 82 omega   80.00  178.00   0.5000   15.0000
omega____ theta____ kappa____ phi______ frames
    -      110.2342   77.0000   30.0000 196

 83 omega   80.00  178.00   0.5000   15.0000
omega____ theta____ kappa____ phi______ frames
    -      110.2342   77.0000 -150.0000 196

 84 omega   80.00  178.00   0.5000   15.0000
omega____ theta____ kappa____ phi______ frames
    -      110.2342   77.0000  150.0000 196

 85 omega   80.00  172.00   0.5000   15.0000
omega____ theta____ kappa____ phi______ frames
    -      110.2342   77.0000  -60.0000 184

 86 omega   81.00  177.00   0.5000   15.0000
omega____ theta____ kappa____ phi______ frames
    -      110.2342   77.0000  -30.0000 192

 87 omega   80.00  171.50   0.5000   15.0000
omega____ theta____ kappa____ phi______ frames
    -      110.2342   77.0000  -90.0000 183

;
_diffrn_measurement_device '\k-geometry diffractometer'
_diffrn_measurement_device_type 'Agilent SuperNova, Dual, Cu at zero, Eos'
_diffrn_measurement_method '\w scans'
_diffrn_measurement_specimen_support 'polyimid foil'
_diffrn_orient_matrix_UB_11 -0.1376544000
_diffrn_orient_matrix_UB_12 0.0784063000
_diffrn_orient_matrix_UB_13 0.0112642000
_diffrn_orient_matrix_UB_21 0.0735316000
_diffrn_orient_matrix_UB_22 0.1174934000
_diffrn_orient_matrix_UB_23 -0.0196351000
_diffrn_orient_matrix_UB_31 -0.0672940000
_diffrn_orient_matrix_UB_32 -0.0319342000
_diffrn_orient_matrix_UB_33 -0.0444885000
_diffrn_radiation_monochromator mirror
_diffrn_radiation_probe x-ray
_diffrn_radiation_type 'Cu K\a'
_diffrn_radiation_wavelength 1.5418
_diffrn_reflns_av_R_equivalents 0.070
_diffrn_reflns_av_unetI/netI 0.0284
_diffrn_reflns_Laue_measured_fraction_full 0.999
_diffrn_reflns_Laue_measured_fraction_max 0.993
_diffrn_reflns_limit_h_max 11
_diffrn_reflns_limit_h_min -11
_diffrn_reflns_limit_k_max 13
_diffrn_reflns_limit_k_min -13
_diffrn_reflns_limit_l_max 37
_diffrn_reflns_limit_l_min -37
_diffrn_reflns_number 76025
_diffrn_reflns_point_group_measured_fraction_full 0.999
_diffrn_reflns_point_group_measured_fraction_max 0.989
_diffrn_reflns_theta_full 67.684
_diffrn_reflns_theta_max 72.115
_diffrn_reflns_theta_min 4.398
_diffrn_source 'microfocus X-Ray tube'
_diffrn_source_type 'Agilent SuperNova (Cu) x-ray Source'
_exptl_absorpt_coefficient_mu 4.448
_exptl_absorpt_correction_T_max 0.705
_exptl_absorpt_correction_T_min 0.535
_exptl_absorpt_correction_type gaussian
_exptl_absorpt_process_details
;
CrysAlisPro, Agilent Technologies,
Version 1.171.36.24 (release 03-12-2012 CrysAlis171 .NET)
(compiled Dec  3 2012,18:21:49)
numerical absorption correction based on gaussian integration over
            a multifaceted crystal model
;
_exptl_crystal_colour black
_exptl_crystal_density_diffrn 1.399
_exptl_crystal_description plate
_exptl_crystal_F_000 1304
_exptl_crystal_size_max 0.2125
_exptl_crystal_size_mid 0.1694
_exptl_crystal_size_min 0.1092
_refine_diff_density_max 0.777
_refine_diff_density_min -0.392
_refine_diff_density_rms 0.062
_refine_ls_abs_structure_details
;
 Flack x determined using 2267 quotients [(I+)-(I-)]/[(I+)+(I-)]
 (Parsons and Flack (2004), Acta Cryst. A60, s61).
;
_refine_ls_abs_structure_Flack 0.001(3)
_refine_ls_extinction_method none
_refine_ls_goodness_of_fit_ref 1.077
_refine_ls_hydrogen_treatment constr
_refine_ls_matrix_type full
_refine_ls_number_parameters 399
_refine_ls_number_reflns 16684
_refine_ls_number_restraints 0
_refine_ls_restrained_S_all 1.077
_refine_ls_R_factor_all 0.0485
_refine_ls_R_factor_gt 0.0447
_refine_ls_shift/su_max 0.000
_refine_ls_shift/su_mean 0.000
_refine_ls_structure_factor_coef Fsqd
_refine_ls_weighting_details
;
 w=1/[\s^2^(Fo^2^)+(0.0712P)^2^+2.1895P]
 where P=(Fo^2^+2Fc^2^)/3
;
_refine_ls_weighting_scheme calc
_refine_ls_wR_factor_gt 0.1251
_refine_ls_wR_factor_ref 0.1271
_reflns_Friedel_coverage 0.749
_reflns_Friedel_fraction_full 1.000
_reflns_Friedel_fraction_max 0.984
_reflns_number_gt 15556
_reflns_number_total 16684
_reflns_threshold_expression 'I > 2\s(I)'
_cod_data_source_file ja402082p_si_001_1.cif
_cod_data_source_block ga_tb3_5
_cod_database_code 4119570
_audit_block_refno 1705
_audit_block_usercomment 'tb127, plate, black'
_shelx_space_group_comment
;
The symmetry employed for this shelxl refinement is uniquely defined
by the following loop, which should always be used as a source of
symmetry information in preference to the above space-group names.
They are only intended as comments.
;
_shelx_estimated_absorpt_t_min 0.665
_shelx_estimated_absorpt_t_max 0.665
_shelxl_version_number 2012-6
_cell_oxdiff_length_a 9.06547(13)
_cell_oxdiff_length_b 10.63192(14)
_cell_oxdiff_length_c 30.8591(4)
_cell_oxdiff_angle_alpha 89.9977(11)
_cell_oxdiff_angle_beta 90.0110(12)
_cell_oxdiff_angle_gamma 89.9741(11)
_cell_oxdiff_volume 2974.31(7)
_cell_oxdiff_measurement_reflns_used 25556
_cell_oxdiff_twin_number 2

loop_
_symmetry_equiv_pos_as_xyz
'x, y, z'
'-x+1/2, -y, z+1/2'
'x+1/2, -y+1/2, -z'
'-x, y+1/2, -z+1/2'

loop_
_atom_site_label
_atom_site_type_symbol
_atom_site_fract_x
_atom_site_fract_y
_atom_site_fract_z
_atom_site_U_iso_or_equiv
_atom_site_adp_type
_atom_site_occupancy
_atom_site_site_symmetry_order
_atom_site_calc_flag
_atom_site_refinement_flags_posn
_atom_site_refinement_flags_adp
Fe1 Fe -0.37890(8) -0.85218(7) -0.36897(2) 0.01444(19) Uani 1 1 d . .
O1 O -0.3456(4) -0.7081(3) -0.50026(12) 0.0250(8) Uani 1 1 d . .
O2 O -0.3184(4) -1.1408(3) -0.27099(11) 0.0215(7) Uani 1 1 d . .
O3 O -0.4016(4) -0.6871(3) -0.33135(11) 0.0192(7) Uani 1 1 d . .
O4 O -0.1780(4) -0.7226(3) -0.35651(12) 0.0234(8) Uani 1 1 d . .
N1 N -0.3032(4) -1.0081(4) -0.40456(13) 0.0157(8) Uani 1 1 d . .
N2 N -0.3957(5) -0.7490(4) -0.42975(13) 0.0174(8) Uani 1 1 d . .
N3 N -0.3470(4) -0.9645(4) -0.31119(13) 0.0172(8) Uani 1 1 d . .
N4 N -0.6147(4) -0.8927(3) -0.36890(14) 0.0183(8) Uani 1 1 d . .
C1 C -0.2841(5) -1.0110(4) -0.44881(17) 0.0173(10) Uani 1 1 d . .
C1B C -0.0237(6) -0.7611(5) -0.23462(19) 0.0250(12) Uani 1 1 d . .
H1B H 0.0794 -0.7708 -0.2391 0.030 Uiso 1 1 calc R U
C2 C -0.2186(5) -1.1326(4) -0.46126(17) 0.0194(10) Uani 1 1 d . .
C3 C -0.1998(5) -1.2008(5) -0.42326(17) 0.0196(10) Uani 1 1 d . .
C4 C -0.2580(5) -1.1220(4) -0.38767(17) 0.0172(10) Uani 1 1 d . .
C5 C -0.1322(6) -1.3182(5) -0.42357(19) 0.0252(11) Uani 1 1 d . .
H5 H -0.1191 -1.3647 -0.3976 0.030 Uiso 1 1 calc R U
C6 C -0.0844(6) -1.3651(5) -0.46336(19) 0.0284(12) Uani 1 1 d . .
H6 H -0.0372 -1.4448 -0.4646 0.034 Uiso 1 1 calc R U
C7 C -0.1048(6) -1.2968(5) -0.5013(2) 0.0287(12) Uani 1 1 d . .
H7 H -0.0716 -1.3309 -0.5280 0.034 Uiso 1 1 calc R U
C8 C -0.1726(6) -1.1801(5) -0.50102(19) 0.0246(11) Uani 1 1 d . .
H8 H -0.1872 -1.1341 -0.5271 0.030 Uiso 1 1 calc R U
C9 C -0.3121(6) -0.9173(5) -0.47792(17) 0.0200(10) Uani 1 1 d . .
H9 H -0.3018 -0.9368 -0.5078 0.024 Uiso 1 1 calc R U
C10 C -0.3557(5) -0.7922(5) -0.46687(16) 0.0186(10) Uani 1 1 d . .
C11 C -0.4047(5) -0.6099(4) -0.43440(17) 0.0196(10) Uani 1 1 d . .
H11 H -0.3121 -0.5722 -0.4225 0.024 Uiso 1 1 calc R U
C12 C -0.4051(6) -0.5921(5) -0.48371(17) 0.0248(11) Uani 1 1 d . .
H12A H -0.5065 -0.5781 -0.4946 0.030 Uiso 1 1 calc R U
H12B H -0.3426 -0.5198 -0.4922 0.030 Uiso 1 1 calc R U
C13 C -0.2645(5) -1.1592(4) -0.34546(16) 0.0188(10) Uani 1 1 d . .
H13 H -0.2354 -1.2430 -0.3390 0.023 Uiso 1 1 calc R U
C14 C -0.3118(5) -1.0824(5) -0.31019(17) 0.0177(10) Uani 1 1 d . .
C15 C -0.3803(6) -0.9253(4) -0.26611(16) 0.0188(9) Uani 1 1 d . .
H15 H -0.4827 -0.8905 -0.2647 0.023 Uiso 1 1 calc R U
C16 C -0.3728(7) -1.0494(5) -0.24026(17) 0.0249(11) Uani 1 1 d . .
H16A H -0.3049 -1.0415 -0.2153 0.030 Uiso 1 1 calc R U
H16B H -0.4717 -1.0736 -0.2295 0.030 Uiso 1 1 calc R U
C17 C -0.5348(5) -0.5471(5) -0.41294(17) 0.0196(10) Uani 1 1 d . .
C18 C -0.6746(6) -0.6011(5) -0.41192(17) 0.0209(10) Uani 1 1 d . .
H18 H -0.6895 -0.6824 -0.4239 0.025 Uiso 1 1 calc R U
C19 C -0.7922(6) -0.5371(5) -0.39354(18) 0.0265(12) Uani 1 1 d . .
H19 H -0.8870 -0.5752 -0.3926 0.032 Uiso 1 1 calc R U
C20 C -0.7718(6) -0.4173(5) -0.37652(19) 0.0292(12) Uani 1 1 d . .
H20 H -0.8522 -0.3739 -0.3636 0.035 Uiso 1 1 calc R U
C21 C -0.6340(6) -0.3615(5) -0.37845(17) 0.0277(11) Uani 1 1 d . .
H21 H -0.6203 -0.2787 -0.3676 0.033 Uiso 1 1 calc R U
C22 C -0.5162(6) -0.4263(5) -0.39616(17) 0.0232(11) Uani 1 1 d . .
H22 H -0.4215 -0.3881 -0.3969 0.028 Uiso 1 1 calc R U
C23 C -0.2731(5) -0.8299(4) -0.24832(15) 0.0154(9) Uani 1 1 d . .
C24 C -0.3239(6) -0.7332(5) -0.22208(17) 0.0197(10) Uani 1 1 d . .
H24 H -0.4268 -0.7228 -0.2176 0.024 Uiso 1 1 calc R U
C25 C -0.2250(6) -0.6514(5) -0.20240(17) 0.0239(10) Uani 1 1 d . .
H25 H -0.2608 -0.5851 -0.1847 0.029 Uiso 1 1 calc R U
C26 C -0.0754(6) -0.6657(5) -0.20837(18) 0.0247(11) Uani 1 1 d . .
H26 H -0.0082 -0.6102 -0.1945 0.030 Uiso 1 1 calc R U
C28 C -0.1223(6) -0.8431(5) -0.25451(16) 0.0219(10) Uani 1 1 d . .
H28 H -0.0861 -0.9087 -0.2725 0.026 Uiso 1 1 calc R U
C29 C -0.2665(5) -0.6549(5) -0.33569(16) 0.0194(10) Uani 1 1 d . .
C30 C -0.2163(7) -0.5340(5) -0.31494(19) 0.0273(12) Uani 1 1 d . .
H30A H -0.2881 -0.4675 -0.3211 0.041 Uiso 1 1 calc R U
H30B H -0.1199 -0.5102 -0.3267 0.041 Uiso 1 1 calc R U
H30C H -0.2084 -0.5458 -0.2835 0.041 Uiso 1 1 calc R U
C31 C -0.6723(6) -0.9731(5) -0.39777(18) 0.0242(11) Uani 1 1 d . .
H31 H -0.6068 -1.0201 -0.4155 0.029 Uiso 1 1 calc R U
C32 C -0.8222(6) -0.9909(6) -0.40294(19) 0.0286(12) Uani 1 1 d . .
H32 H -0.8585 -1.0504 -0.4233 0.034 Uiso 1 1 calc R U
C33 C -0.9183(6) -0.9207(6) -0.3780(2) 0.0300(13) Uani 1 1 d . .
H33 H -1.0220 -0.9291 -0.3815 0.036 Uiso 1 1 calc R U
C34 C -0.8607(6) -0.8382(5) -0.34792(19) 0.0277(12) Uani 1 1 d . .
H34 H -0.9241 -0.7894 -0.3301 0.033 Uiso 1 1 calc R U
C35 C -0.7093(5) -0.8276(4) -0.34414(17) 0.0213(11) Uani 1 1 d . .
H35 H -0.6704 -0.7716 -0.3230 0.026 Uiso 1 1 calc R U

loop_
_atom_site_aniso_label
_atom_site_aniso_U_11
_atom_site_aniso_U_22
_atom_site_aniso_U_33
_atom_site_aniso_U_23
_atom_site_aniso_U_13
_atom_site_aniso_U_12
Fe1 0.0152(3) 0.0102(3) 0.0179(4) -0.0014(3) 0.0007(3) 0.0001(3)
O1 0.034(2) 0.0181(17) 0.023(2) 0.0041(15) 0.0050(15) 0.0062(15)
O2 0.0221(16) 0.0202(17) 0.0221(18) 0.0054(15) 0.0011(13) -0.0005(14)
O3 0.0209(18) 0.0148(16) 0.0220(18) -0.0015(13) 0.0007(14) -0.0007(13)
O4 0.0188(17) 0.0229(18) 0.028(2) -0.0013(14) 0.0004(14) 0.0025(14)
N1 0.0160(19) 0.0120(19) 0.019(2) -0.0009(16) 0.0001(16) -0.0011(14)
N2 0.020(2) 0.0115(18) 0.021(2) 0.0000(15) 0.0011(17) 0.0012(16)
N3 0.018(2) 0.0136(19) 0.020(2) -0.0016(15) 0.0003(16) -0.0045(15)
N4 0.0180(18) 0.0154(17) 0.022(2) 0.0026(16) 0.0005(18) -0.0001(15)
C1 0.013(2) 0.012(2) 0.027(3) -0.0038(19) 0.0002(19) -0.0027(17)
C1B 0.017(3) 0.022(3) 0.036(3) -0.001(2) -0.001(2) -0.0031(19)
C2 0.018(2) 0.013(2) 0.026(3) -0.0031(19) 0.0018(18) -0.0013(18)
C3 0.016(2) 0.016(2) 0.027(3) -0.003(2) 0.002(2) -0.0018(18)
C4 0.012(2) 0.013(2) 0.026(3) -0.0031(18) 0.0002(17) -0.0019(17)
C5 0.026(3) 0.019(3) 0.031(3) -0.001(2) 0.001(2) 0.003(2)
C6 0.025(3) 0.018(3) 0.042(3) -0.006(2) 0.003(2) 0.004(2)
C7 0.030(3) 0.023(3) 0.033(3) -0.010(2) 0.009(2) 0.000(2)
C8 0.026(3) 0.022(3) 0.026(3) -0.004(2) 0.003(2) -0.003(2)
C9 0.023(2) 0.021(2) 0.016(3) -0.002(2) 0.0028(19) -0.0008(19)
C10 0.016(2) 0.019(2) 0.020(3) 0.0025(19) 0.0000(19) -0.0012(18)
C11 0.021(2) 0.012(2) 0.026(3) 0.0031(18) -0.0013(19) 0.0016(17)
C12 0.033(3) 0.017(2) 0.025(3) 0.003(2) 0.003(2) 0.004(2)
C13 0.017(2) 0.012(2) 0.027(3) 0.0001(19) -0.0010(19) -0.0002(18)
C14 0.014(2) 0.018(2) 0.022(3) 0.0021(19) -0.0020(18) -0.0013(17)
C15 0.016(2) 0.020(2) 0.020(2) -0.0002(18) -0.0004(19) -0.006(2)
C16 0.034(3) 0.020(2) 0.021(3) 0.0006(19) 0.002(2) -0.010(2)
C17 0.024(3) 0.015(2) 0.020(3) 0.0022(19) -0.0032(19) 0.0036(18)
C18 0.026(2) 0.014(2) 0.024(3) 0.0016(19) -0.003(2) 0.0024(19)
C19 0.019(2) 0.030(3) 0.030(3) 0.005(2) -0.003(2) 0.003(2)
C20 0.033(3) 0.026(3) 0.029(3) -0.001(2) 0.001(2) 0.015(2)
C21 0.039(3) 0.017(2) 0.026(3) -0.004(2) -0.003(2) 0.006(2)
C22 0.028(3) 0.019(3) 0.023(3) 0.001(2) -0.004(2) 0.001(2)
C23 0.018(2) 0.013(2) 0.015(2) 0.0019(17) -0.0005(17) -0.0012(17)
C24 0.021(2) 0.018(2) 0.020(3) 0.0016(19) -0.0007(19) 0.0047(18)
C25 0.033(3) 0.015(2) 0.024(3) -0.002(2) -0.001(2) 0.002(2)
C26 0.032(3) 0.016(3) 0.027(3) -0.001(2) -0.007(2) -0.006(2)
C28 0.020(2) 0.019(2) 0.027(3) -0.006(2) 0.002(2) 0.000(2)
C29 0.023(2) 0.018(2) 0.017(2) 0.004(2) -0.0028(19) 0.000(2)
C30 0.038(3) 0.017(2) 0.028(3) 0.001(2) -0.004(2) -0.009(2)
C31 0.023(2) 0.025(3) 0.024(3) -0.002(2) 0.002(2) -0.004(2)
C32 0.025(3) 0.034(3) 0.027(3) 0.003(2) -0.004(2) -0.009(2)
C33 0.014(2) 0.036(3) 0.040(4) 0.014(3) -0.004(2) -0.002(2)
C34 0.022(3) 0.022(3) 0.039(3) 0.008(2) 0.006(2) 0.007(2)
C35 0.021(2) 0.016(2) 0.027(3) 0.0020(19) 0.003(2) 0.0006(18)

loop_
_atom_type_symbol
_atom_type_description
_atom_type_scat_dispersion_real
_atom_type_scat_dispersion_imag
_atom_type_scat_source
C C 0.0181 0.0091 'International Tables Vol C Tables 4.2.6.8 and 6.1.1.4'
H H 0.0000 0.0000 'International Tables Vol C Tables 4.2.6.8 and 6.1.1.4'
Fe Fe -1.1336 3.1974 'International Tables Vol C Tables 4.2.6.8 and 6.1.1.4'
N N 0.0311 0.0180 'International Tables Vol C Tables 4.2.6.8 and 6.1.1.4'
O O 0.0492 0.0322 'International Tables Vol C Tables 4.2.6.8 and 6.1.1.4'

loop_
_exptl_crystal_face_index_h
_exptl_crystal_face_index_k
_exptl_crystal_face_index_l
_exptl_crystal_face_perp_dist
_exptl_oxdiff_crystal_face_indexfrac_h
_exptl_oxdiff_crystal_face_indexfrac_k
_exptl_oxdiff_crystal_face_indexfrac_l
_exptl_oxdiff_crystal_face_x
_exptl_oxdiff_crystal_face_y
_exptl_oxdiff_crystal_face_z
1 -3 -18 0.0600 0.9762 -3.0272 -18.0303 -0.5748 0.0701 0.8331
-1 -7 1 0.0672 -1.0049 -6.9909 0.9874 -0.3987 -0.9147 0.2469
-3 4 -10 0.0815 -3.0098 3.9848 -9.9961 0.6142 0.4431 0.5200
2 0 -19 0.0745 1.9778 -0.0328 -19.0268 -0.4891 0.5152 0.7144
-6 -2 -4 0.0989 -6.0086 -1.9963 -3.9961 0.6256 -0.5979 0.6459
-4 -1 15 0.1129 -3.9841 -0.9699 15.0242 0.6416 -0.7019 -0.3693
2 3 16 0.0546 2.0225 3.0199 16.0213 0.1388 0.1890 -0.9453
1 7 -1 0.0672 1.0049 6.9909 -0.9874 0.3987 0.9147 -0.2469
5 -1 11 0.0428 5.0142 -0.9886 10.9997 -0.6438 0.0366 -0.7952
-5 1 -10 0.0826 -5.0130 0.9902 -9.9986 0.6551 -0.0560 0.7505
-1 3 18 0.0818 -0.9762 3.0272 18.0303 0.5748 -0.0701 -0.8331
-2 -3 -16 0.0546 -2.0225 -3.0199 -16.0213 -0.1388 -0.1890 0.9453
5 2 9 0.0373 5.0143 2.0056 9.0042 -0.4316 0.4276 -0.8021

loop_
_geom_angle_atom_site_label_1
_geom_angle_atom_site_label_2
_geom_angle_atom_site_label_3
_geom_angle
N1 Fe1 O3 166.53(14)
N1 Fe1 N3 87.22(16)
O3 Fe1 N3 91.09(14)
N1 Fe1 N2 88.32(15)
O3 Fe1 N2 92.72(14)
N3 Fe1 N2 174.97(16)
N1 Fe1 N4 99.47(15)
O3 Fe1 N4 93.92(14)
N3 Fe1 N4 91.20(15)
N2 Fe1 N4 91.82(16)
N1 Fe1 O4 107.39(14)
O3 Fe1 O4 59.43(13)
N3 Fe1 O4 94.97(14)
N2 Fe1 O4 84.16(15)
N4 Fe1 O4 152.67(14)
C10 O1 C12 105.6(4)
C14 O2 C16 106.9(4)
C29 O3 Fe1 94.1(3)
C29 O4 Fe1 85.6(3)
C1 N1 C4 108.5(4)
C1 N1 Fe1 125.2(3)
C4 N1 Fe1 126.2(3)
C10 N2 C11 106.5(4)
C10 N2 Fe1 124.5(3)
C11 N2 Fe1 126.0(3)
C14 N3 C15 107.5(4)
C14 N3 Fe1 125.9(4)
C15 N3 Fe1 126.2(3)
C31 N4 C35 117.3(4)
C31 N4 Fe1 120.5(3)
C35 N4 Fe1 121.7(3)
C9 C1 N1 127.8(4)
C9 C1 C2 122.9(5)
N1 C1 C2 109.2(4)
C26 C1B C28 120.1(5)
C26 C1B H1B 120.0
C28 C1B H1B 120.0
C3 C2 C8 121.2(5)
C3 C2 C1 106.7(4)
C8 C2 C1 132.0(5)
C2 C3 C5 121.1(5)
C2 C3 C4 106.7(4)
C5 C3 C4 132.1(5)
C13 C4 N1 127.1(4)
C13 C4 C3 124.1(4)
N1 C4 C3 108.8(4)
C3 C5 C6 117.7(5)
C3 C5 H5 121.2
C6 C5 H5 121.2
C7 C6 C5 120.8(5)
C7 C6 H6 119.6
C5 C6 H6 119.6
C8 C7 C6 121.5(5)
C8 C7 H7 119.2
C6 C7 H7 119.2
C7 C8 C2 117.6(5)
C7 C8 H8 121.2
C2 C8 H8 121.2
C1 C9 C10 125.0(5)
C1 C9 H9 117.5
C10 C9 H9 117.5
N2 C10 O1 117.1(4)
N2 C10 C9 128.5(5)
O1 C10 C9 114.3(4)
N2 C11 C17 116.2(4)
N2 C11 C12 102.6(4)
C17 C11 C12 112.3(4)
N2 C11 H11 108.5
C17 C11 H11 108.5
C12 C11 H11 108.5
O1 C12 C11 104.2(4)
O1 C12 H12A 110.9
C11 C12 H12A 110.9
O1 C12 H12B 110.9
C11 C12 H12B 110.9
H12A C12 H12B 108.9
C4 C13 C14 125.1(4)
C4 C13 H13 117.4
C14 C13 H13 117.4
N3 C14 O2 116.9(5)
N3 C14 C13 127.7(5)
O2 C14 C13 115.4(4)
N3 C15 C23 113.5(4)
N3 C15 C16 103.6(4)
C23 C15 C16 111.0(4)
N3 C15 H15 109.5
C23 C15 H15 109.5
C16 C15 H15 109.5
O2 C16 C15 104.6(4)
O2 C16 H16A 110.8
C15 C16 H16A 110.8
O2 C16 H16B 110.8
C15 C16 H16B 110.8
H16A C16 H16B 108.9
C18 C17 C22 118.8(5)
C18 C17 C11 122.6(4)
C22 C17 C11 118.5(5)
C19 C18 C17 120.5(5)
C19 C18 H18 119.8
C17 C18 H18 119.8
C18 C19 C20 120.1(5)
C18 C19 H19 119.9
C20 C19 H19 119.9
C21 C20 C19 119.8(5)
C21 C20 H20 120.1
C19 C20 H20 120.1
C22 C21 C20 120.0(5)
C22 C21 H21 120.0
C20 C21 H21 120.0
C21 C22 C17 120.8(5)
C21 C22 H22 119.6
C17 C22 H22 119.6
C28 C23 C24 118.8(4)
C28 C23 C15 121.1(4)
C24 C23 C15 119.8(4)
C23 C24 C25 120.4(5)
C23 C24 H24 119.8
C25 C24 H24 119.8
C26 C25 C24 120.6(5)
C26 C25 H25 119.7
C24 C25 H25 119.7
C25 C26 C1B 119.6(5)
C25 C26 H26 120.2
C1B C26 H26 120.2
C23 C28 C1B 120.6(5)
C23 C28 H28 119.7
C1B C28 H28 119.7
O4 C29 O3 120.8(5)
O4 C29 C30 121.0(5)
O3 C29 C30 118.2(5)
C29 C30 H30A 109.5
C29 C30 H30B 109.5
H30A C30 H30B 109.5
C29 C30 H30C 109.5
H30A C30 H30C 109.5
H30B C30 H30C 109.5
N4 C31 C32 123.2(5)
N4 C31 H31 118.4
C32 C31 H31 118.4
C33 C32 C31 118.9(6)
C33 C32 H32 120.6
C31 C32 H32 120.6
C32 C33 C34 118.6(5)
C32 C33 H33 120.7
C34 C33 H33 120.7
C33 C34 C35 119.0(5)
C33 C34 H34 120.5
C35 C34 H34 120.5
N4 C35 C34 123.0(5)
N4 C35 H35 118.5
C34 C35 H35 118.5

loop_
_geom_bond_atom_site_label_1
_geom_bond_atom_site_label_2
_geom_bond_distance
Fe1 N1 2.104(4)
Fe1 O3 2.115(3)
Fe1 N3 2.165(4)
Fe1 N2 2.178(4)
Fe1 N4 2.181(4)
Fe1 O4 2.315(4)
O1 C10 1.367(6)
O1 C12 1.440(6)
O2 C14 1.361(6)
O2 C16 1.444(6)
O3 C29 1.278(6)
O4 C29 1.255(6)
N1 C1 1.376(7)
N1 C4 1.380(6)
N2 C10 1.286(7)
N2 C11 1.488(6)
N3 C14 1.294(7)
N3 C15 1.483(6)
N4 C31 1.340(7)
N4 C35 1.341(6)
C1 C9 1.365(7)
C1 C2 1.473(6)
C1B C26 1.380(8)
C1B C28 1.392(7)
C1B H1B 0.9500
C2 C3 1.389(7)
C2 C8 1.390(7)
C3 C5 1.390(7)
C3 C4 1.478(7)
C4 C13 1.363(7)
C5 C6 1.395(8)
C5 H5 0.9500
C6 C7 1.390(9)
C6 H6 0.9500
C7 C8 1.385(8)
C7 H7 0.9500
C8 H8 0.9500
C9 C10 1.429(7)
C9 H9 0.9500
C11 C17 1.509(7)
C11 C12 1.533(7)
C11 H11 1.0000
C12 H12A 0.9900
C12 H12B 0.9900
C13 C14 1.427(7)
C13 H13 0.9500
C15 C23 1.508(6)
C15 C16 1.544(7)
C15 H15 1.0000
C16 H16A 0.9900
C16 H16B 0.9900
C17 C18 1.392(7)
C17 C22 1.395(7)
C18 C19 1.386(7)
C18 H18 0.9500
C19 C20 1.390(8)
C19 H19 0.9500
C20 C21 1.385(8)
C20 H20 0.9500
C21 C22 1.383(7)
C21 H21 0.9500
C22 H22 0.9500
C23 C28 1.387(7)
C23 C24 1.388(7)
C24 C25 1.388(7)
C24 H24 0.9500
C25 C26 1.377(8)
C25 H25 0.9500
C26 H26 0.9500
C28 H28 0.9500
C29 C30 1.506(7)
C30 H30A 0.9800
C30 H30B 0.9800
C30 H30C 0.9800
C31 C32 1.382(8)
C31 H31 0.9500
C32 C33 1.381(8)
C32 H32 0.9500
C33 C34 1.381(9)
C33 H33 0.9500
C34 C35 1.382(7)
C34 H34 0.9500
C35 H35 0.9500

loop_
_geom_torsion_atom_site_label_1
_geom_torsion_atom_site_label_2
_geom_torsion_atom_site_label_3
_geom_torsion_atom_site_label_4
_geom_torsion
C4 N1 C1 C9 -178.6(5)
Fe1 N1 C1 C9 -1.3(7)
C4 N1 C1 C2 -1.7(5)
Fe1 N1 C1 C2 175.5(3)
C9 C1 C2 C3 177.1(5)
N1 C1 C2 C3 0.0(5)
C9 C1 C2 C8 0.1(9)
N1 C1 C2 C8 -177.0(5)
C8 C2 C3 C5 1.0(8)
C1 C2 C3 C5 -176.4(5)
C8 C2 C3 C4 179.0(5)
C1 C2 C3 C4 1.6(5)
C1 N1 C4 C13 -177.1(5)
Fe1 N1 C4 C13 5.7(7)
C1 N1 C4 C3 2.7(5)
Fe1 N1 C4 C3 -174.5(3)
C2 C3 C4 C13 177.1(5)
C5 C3 C4 C13 -5.2(8)
C2 C3 C4 N1 -2.7(5)
C5 C3 C4 N1 175.0(5)
C2 C3 C5 C6 -0.2(8)
C4 C3 C5 C6 -177.6(5)
C3 C5 C6 C7 -0.4(8)
C5 C6 C7 C8 0.2(9)
C6 C7 C8 C2 0.6(8)
C3 C2 C8 C7 -1.2(7)
C1 C2 C8 C7 175.5(5)
N1 C1 C9 C10 5.8(8)
C2 C1 C9 C10 -170.7(4)
C11 N2 C10 O1 -5.7(6)
Fe1 N2 C10 O1 -167.2(3)
C11 N2 C10 C9 170.7(5)
Fe1 N2 C10 C9 9.2(7)
C12 O1 C10 N2 -7.6(6)
C12 O1 C10 C9 175.4(4)
C1 C9 C10 N2 -10.4(8)
C1 C9 C10 O1 166.1(5)
C10 N2 C11 C17 138.5(5)
Fe1 N2 C11 C17 -60.4(6)
C10 N2 C11 C12 15.6(5)
Fe1 N2 C11 C12 176.7(3)
C10 O1 C12 C11 16.8(5)
N2 C11 C12 O1 -19.6(5)
C17 C11 C12 O1 -145.0(4)
N1 C4 C13 C14 -4.2(8)
C3 C4 C13 C14 176.0(4)
C15 N3 C14 O2 2.3(6)
Fe1 N3 C14 O2 -170.5(3)
C15 N3 C14 C13 -176.8(5)
Fe1 N3 C14 C13 10.4(7)
C16 O2 C14 N3 2.7(6)
C16 O2 C14 C13 -178.1(4)
C4 C13 C14 N3 -4.7(8)
C4 C13 C14 O2 176.1(4)
C14 N3 C15 C23 114.6(4)
Fe1 N3 C15 C23 -72.7(5)
C14 N3 C15 C16 -5.9(5)
Fe1 N3 C15 C16 166.8(3)
C14 O2 C16 C15 -6.2(5)
N3 C15 C16 O2 7.3(5)
C23 C15 C16 O2 -114.9(4)
N2 C11 C17 C18 -37.5(7)
C12 C11 C17 C18 80.2(6)
N2 C11 C17 C22 147.1(5)
C12 C11 C17 C22 -95.2(6)
C22 C17 C18 C19 -1.7(8)
C11 C17 C18 C19 -177.1(5)
C17 C18 C19 C20 1.0(8)
C18 C19 C20 C21 0.7(9)
C19 C20 C21 C22 -1.8(8)
C20 C21 C22 C17 1.1(8)
C18 C17 C22 C21 0.6(8)
C11 C17 C22 C21 176.2(5)
N3 C15 C23 C28 -44.0(6)
C16 C15 C23 C28 72.2(6)
N3 C15 C23 C24 141.7(5)
C16 C15 C23 C24 -102.1(5)
C28 C23 C24 C25 -0.1(7)
C15 C23 C24 C25 174.3(4)
C23 C24 C25 C26 -0.5(8)
C24 C25 C26 C1B 0.9(8)
C28 C1B C26 C25 -0.7(8)
C24 C23 C28 C1B 0.3(7)
C15 C23 C28 C1B -174.1(5)
C26 C1B C28 C23 0.1(8)
Fe1 O4 C29 O3 1.5(5)
Fe1 O4 C29 C30 -178.8(4)
Fe1 O3 C29 O4 -1.7(5)
Fe1 O3 C29 C30 178.7(4)
C35 N4 C31 C32 0.1(8)
Fe1 N4 C31 C32 -171.7(4)
N4 C31 C32 C33 1.6(9)
C31 C32 C33 C34 -2.0(8)
C32 C33 C34 C35 0.8(8)
C31 N4 C35 C34 -1.4(7)
Fe1 N4 C35 C34 170.3(4)
C33 C34 C35 N4 1.0(8)

loop_
_cell_oxdiff_twin_id
_cell_oxdiff_twin_matrix_11
_cell_oxdiff_twin_matrix_12
_cell_oxdiff_twin_matrix_13
_cell_oxdiff_twin_matrix_21
_cell_oxdiff_twin_matrix_22
_cell_oxdiff_twin_matrix_23
_cell_oxdiff_twin_matrix_31
_cell_oxdiff_twin_matrix_32
_cell_oxdiff_twin_matrix_33
1 1.0000 0.0000 0.0000 0.0000 1.0000 0.0000 0.0000 0.0000 1.0000
2 1.0003 -0.0014 -0.0035 -0.0006 -0.9986 -0.0065 -0.0448 0.0519 -0.9975

loop_
_diffrn_oxdiff_twin_id
_diffrn_oxdiff_twin_ratio
_diffrn_oxdiff_twin_reflns_isolated
_diffrn_oxdiff_twin_reflns_overlapped
1 0.5249 22463 31131
2 0.4751 22431 31131
